data_4021318
loop_
_publ_author_name
'Shigekazu Ito'
'Satoshi Sekiguchi'
'Masaaki Yoshifuji'

_publ_section_title
;
 Formation and Electrochemical Properties of a
 1,4-Diphosphafulvene Including Formal Dimerization of Phosphaallene
;
_journal_name_full 'Journal of Organic Chemistry'
_journal_page_first 4181
_journal_page_last 4184
_journal_paper_doi 10.1021/jo0497407
_journal_volume 69
_journal_year 2004
_chemical_formula_sum 'C27 H37 O P'
_chemical_formula_weight 408.56
_space_group_IT_number 2
_symmetry_cell_setting triclinic
_symmetry_Int_Tables_number 2
_symmetry_space_group_name_Hall '-P 1'
_symmetry_space_group_name_H-M 'P -1'
_cell_angle_alpha 95.576(8)
_cell_angle_beta 107.335(3)
_cell_angle_gamma 97.55(1)
_cell_formula_units_Z 2
_cell_length_a 9.981(2)
_cell_length_b 14.312(1)
_cell_length_c 9.137(2)
_cell_measurement_temperature 120
_cell_volume 1222.4(3)
_exptl_crystal_density_diffrn 1.110
_cod_original_formula_sum 'C27 H37 O P '
_cod_database_code 4021318

loop_
_symmetry_equiv_pos_as_xyz
x,y,z
-x,-y,-z

loop_
_atom_site_label
_atom_site_type_symbol
_atom_site_fract_x
_atom_site_fract_y
_atom_site_fract_z
_atom_site_U_iso_or_equiv
_atom_site_adp_type
_atom_site_occupancy
_atom_site_calc_flag
_atom_site_refinement_flags
_atom_site_disorder_assembly
_atom_site_disorder_group
P(1) P 0.24765(7) 0.11049(4) 0.97695(7) 0.0365(2) Uani 1.00 d . . .
O(1) O -0.0928(2) -0.0393(1) 0.6762(2) 0.0433(5) Uani 1.00 d . . .
C(1) C 0.1392(3) 0.0456(2) 0.8205(3) 0.0386(6) Uani 1.00 d . . .
C(2) C -0.0525(2) 0.0275(2) 0.2807(3) 0.0357(6) Uani 1.00 d . . .
C(3) C -0.1521(3) 0.0336(2) 0.7411(3) 0.0462(8) Uani 1.00 d . . .
C(4) C -0.1000(2) 0.1043(2) 0.3615(2) 0.0339(6) Uani 1.00 d . . .
C(5) C -0.2427(3) 0.1179(2) 0.3135(3) 0.0396(6) Uani 1.00 d . . .
C(6) C -0.2853(3) 0.1918(2) 0.3875(3) 0.0425(7) Uani 1.00 d . . .
C(7) C -0.1854(3) 0.2557(2) 0.5098(3) 0.0432(7) Uani 1.00 d . . .
C(8) C -0.0451(3) 0.2428(2) 0.5567(3) 0.0417(7) Uani 1.00 d . . .
C(9) C -0.0017(3) 0.1680(2) 0.4847(3) 0.0382(6) Uani 1.00 d . . .
C(10) C 0.2892(2) 0.2306(1) 0.9218(2) 0.0310(5) Uani 1.00 d . . .
C(11) C 0.2263(2) 0.3050(2) 0.9763(2) 0.0336(6) Uani 1.00 d . . .
C(12) C 0.2322(2) 0.3892(2) 0.9127(2) 0.0330(6) Uani 1.00 d . . .
C(13) C 0.3002(2) 0.4051(1) 0.8021(2) 0.0297(5) Uani 1.00 d . . .
C(14) C 0.3727(2) 0.3355(2) 0.7642(2) 0.0305(5) Uani 1.00 d . . .
C(15) C 0.3746(2) 0.2496(1) 0.8243(2) 0.0298(5) Uani 1.00 d . . .
C(16) C 0.1548(3) 0.2997(2) 1.1069(3) 0.0442(7) Uani 1.00 d . . .
C(17) C 0.2574(3) 0.2727(2) 1.2526(3) 0.0487(8) Uani 1.00 d . . .
C(18) C 0.0125(3) 0.2301(2) 1.0540(3) 0.0523(8) Uani 1.00 d . . .
C(19) C 0.1216(4) 0.3971(2) 1.1583(3) 0.064(1) Uani 1.00 d . . .
C(20) C 0.4727(2) 0.1833(2) 0.7826(2) 0.0342(6) Uani 1.00 d . . .
C(21) C 0.3919(3) 0.1132(2) 0.6352(3) 0.0389(6) Uani 1.00 d . . .
C(22) C 0.5994(3) 0.2425(2) 0.7516(3) 0.0468(7) Uani 1.00 d . . .
C(23) C 0.5408(3) 0.1303(2) 0.9162(3) 0.0434(7) Uani 1.00 d . . .
C(24) C 0.2951(2) 0.4973(1) 0.7293(2) 0.0326(6) Uani 1.00 d . . .
C(25) C 0.1438(4) 0.4964(2) 0.6306(4) 0.0417(9) Uani 0.72 d P . .
C(26) C 0.3448(5) 0.5827(2) 0.8587(4) 0.049(1) Uani 0.72 d P . .
C(27) C 0.3926(4) 0.5059(3) 0.6257(4) 0.046(1) Uani 0.72 d P . .
C(28) C 0.183(1) 0.5559(6) 0.7665(10) 0.042(2) Uani 0.28 d P . .
C(29) C 0.4407(10) 0.5588(6) 0.787(1) 0.042(2) Uani 0.28 d P . .
C(30) C 0.2458(9) 0.4713(5) 0.5527(8) 0.036(2) Uani 0.28 d P . .
H(1) H -0.1280 0.0942 0.7071 0.059(8) Uiso 1.00 calc . . .
H(2) H -0.2523 0.0139 0.7012 0.062(9) Uiso 1.00 calc . . .
H(3) H -0.1282 0.0443 0.8590 0.045(7) Uiso 1.00 calc . . .
H(4) H -0.3123 0.0688 0.2264 0.042(7) Uiso 1.00 calc . . .
H(5) H -0.3898 0.2031 0.3444 0.057(8) Uiso 1.00 calc . . .
H(6) H -0.2219 0.3206 0.5639 0.036(6) Uiso 1.00 calc . . .
H(7) H 0.0230 0.2900 0.6458 0.057(8) Uiso 1.00 calc . . .
H(8) H 0.1009 0.1549 0.5121 0.057(8) Uiso 1.00 calc . . .
H(9) H 0.1845 0.4470 0.9372 0.054(8) Uiso 1.00 calc . . .
H(10) H 0.4307 0.3456 0.7005 0.038(6) Uiso 1.00 calc . . .
H(11) H 0.2733 0.2057 1.2240 0.055(8) Uiso 1.00 calc . . .
H(12) H 0.1969 0.2501 1.3129 0.13(1) Uiso 1.00 calc . . .
H(13) H 0.3513 0.3258 1.2878 0.044(7) Uiso 1.00 calc . . .
H(14) H -0.0580 0.2373 0.9429 0.066(9) Uiso 1.00 calc . . .
H(15) H 0.0225 0.1618 1.0338 0.050(8) Uiso 1.00 calc . . .
H(16) H -0.0596 0.2294 1.1380 0.08(1) Uiso 1.00 calc . . .
H(17) H 0.0814 0.3818 1.2591 0.09(1) Uiso 1.00 calc . . .
H(18) H 0.2126 0.4579 1.1985 0.07(1) Uiso 1.00 calc . . .
H(19) H 0.0601 0.4211 1.0776 0.064(9) Uiso 1.00 calc . . .
H(20) H 0.3139 0.0719 0.6470 0.052(8) Uiso 1.00 calc . . .
H(21) H 0.3668 0.1498 0.5435 0.053(8) Uiso 1.00 calc . . .
H(22) H 0.4533 0.0683 0.6146 0.055(8) Uiso 1.00 calc . . .
H(23) H 0.6616 0.2050 0.7339 0.050(8) Uiso 1.00 calc . . .
H(24) H 0.6500 0.2945 0.8385 0.056(8) Uiso 1.00 calc . . .
H(25) H 0.5753 0.2713 0.6561 0.045(7) Uiso 1.00 calc . . .
H(26) H 0.5865 0.1800 1.0258 0.076(10) Uiso 1.00 calc . . .
H(27) H 0.6158 0.0936 0.9011 0.052(8) Uiso 1.00 calc . . .
H(28) H 0.4755 0.0806 0.9422 0.037(6) Uiso 1.00 calc . . .
H(29) H 0.1179 0.4380 0.5408 0.069(9) Uiso 1.00 calc . . .
H(30) H 0.0748 0.4929 0.7012 0.044(7) Uiso 1.00 calc . . .
H(31) H 0.1360 0.5559 0.5741 0.11(1) Uiso 1.00 calc . . .
H(32) H 0.3230 0.5897 0.9620 0.559(2) Uiso 0.70 calc P . .
H(33) H 0.3563 0.6408 0.7979 0.09(1) Uiso 1.00 calc . . .
H(34) H 0.4641 0.5862 0.9132 0.09(1) Uiso 1.00 calc . . .
H(35) H 0.3932 0.5697 0.5814 0.20(1) Uiso 1.00 calc . . .
H(36) H 0.5059 0.5134 0.6992 0.12(1) Uiso 1.00 calc . . .
H(37) H 0.3537 0.4454 0.5289 0.055(8) Uiso 1.00 calc . . .
H(38) H 0.1788 0.6293 0.7163 0.482(5) Uiso 1.00 calc . . .
H(39) H 0.2316 0.5297 0.4940 0.20(1) Uiso 1.00 calc . . .
H(40) H 0.4548 0.6260 0.7326 0.375(7) Uiso 1.00 calc . . .
H(41) H 0.1619 0.4036 0.4931 0.330(9) Uiso 1.00 calc . . .
H(42) H 0.2286 0.5810 0.9029 0.13(1) Uiso 1.00 calc . . .

loop_
_atom_site_aniso_label
_atom_site_aniso_U_11
_atom_site_aniso_U_22
_atom_site_aniso_U_33
_atom_site_aniso_U_12
_atom_site_aniso_U_13
_atom_site_aniso_U_23
P(1) 0.0452(4) 0.0335(4) 0.0352(3) 0.0066(2) 0.0173(3) 0.0120(2)
O(1) 0.0346(9) 0.041(1) 0.057(1) 0.0072(7) 0.0174(8) 0.0132(7)
C(1) 0.042(1) 0.037(1) 0.045(1) 0.0098(9) 0.022(1) 0.0169(9)
C(2) 0.036(1) 0.034(1) 0.042(1) 0.0057(8) 0.0159(10) 0.0175(9)
C(3) 0.042(1) 0.041(1) 0.066(2) 0.0088(10) 0.029(1) 0.016(1)
C(4) 0.034(1) 0.034(1) 0.035(1) 0.0036(8) 0.0116(9) 0.0145(8)
C(5) 0.038(1) 0.037(1) 0.042(1) 0.0068(9) 0.0083(10) 0.0131(9)
C(6) 0.045(1) 0.037(1) 0.047(1) 0.0087(10) 0.014(1) 0.0129(10)
C(7) 0.053(2) 0.036(1) 0.047(1) 0.0049(10) 0.023(1) 0.0153(9)
C(8) 0.047(1) 0.037(1) 0.040(1) -0.0041(10) 0.016(1) 0.0090(9)
C(9) 0.037(1) 0.041(1) 0.038(1) 0.0008(9) 0.0128(10) 0.0127(9)
C(10) 0.038(1) 0.028(1) 0.0280(10) 0.0045(8) 0.0125(8) 0.0061(7)
C(11) 0.041(1) 0.035(1) 0.029(1) 0.0067(9) 0.0165(9) 0.0064(8)
C(12) 0.041(1) 0.030(1) 0.0287(10) 0.0063(8) 0.0123(9) 0.0042(8)
C(13) 0.035(1) 0.027(1) 0.0239(9) 0.0017(8) 0.0062(8) 0.0047(7)
C(14) 0.031(1) 0.035(1) 0.0272(9) 0.0034(8) 0.0105(8) 0.0069(7)
C(15) 0.031(1) 0.033(1) 0.0257(9) 0.0051(8) 0.0085(8) 0.0050(7)
C(16) 0.062(2) 0.045(1) 0.039(1) 0.016(1) 0.031(1) 0.0122(10)
C(17) 0.073(2) 0.044(2) 0.034(1) 0.006(1) 0.026(1) 0.0087(10)
C(18) 0.054(2) 0.062(2) 0.054(2) 0.011(1) 0.033(1) 0.013(1)
C(19) 0.109(3) 0.057(2) 0.055(2) 0.037(2) 0.055(2) 0.022(1)
C(20) 0.033(1) 0.036(1) 0.036(1) 0.0086(9) 0.0122(9) 0.0082(8)
C(21) 0.041(1) 0.040(1) 0.039(1) 0.0108(9) 0.0171(10) 0.0029(9)
C(22) 0.037(1) 0.049(2) 0.063(2) 0.012(1) 0.024(1) 0.014(1)
C(23) 0.041(1) 0.051(1) 0.040(1) 0.017(1) 0.009(1) 0.0131(10)
C(24) 0.041(1) 0.029(1) 0.028(1) 0.0053(8) 0.0107(9) 0.0068(8)
C(25) 0.048(2) 0.034(2) 0.039(2) 0.006(1) 0.007(1) 0.010(1)
C(26) 0.076(3) 0.025(2) 0.036(2) 0.003(1) 0.004(2) 0.004(1)
C(27) 0.058(2) 0.037(2) 0.049(2) 0.005(1) 0.024(2) 0.019(1)
C(28) 0.059(6) 0.040(5) 0.041(4) 0.022(4) 0.025(4) 0.018(3)
C(29) 0.043(5) 0.029(4) 0.049(5) 0.000(3) 0.006(4) 0.011(3)
C(30) 0.052(5) 0.027(4) 0.030(4) 0.008(3) 0.013(3) 0.007(3)

loop_
_geom_bond_atom_site_label_1
_geom_bond_atom_site_label_2
_geom_bond_distance
_geom_bond_site_symmetry_1
_geom_bond_site_symmetry_2
_geom_bond_publ_flag
P(1) C(1) 1.623(3) . . yes
P(1) C(10) 1.868(2) . . yes
O(1) C(2) 1.367(3) . 2_556 yes
O(1) C(3) 1.430(3) . . yes
C(1) C(2) 1.340(3) . 2_556 yes
C(2) C(4) 1.471(3) . . yes
C(4) C(5) 1.406(3) . . yes
C(4) C(9) 1.404(3) . . yes
C(5) C(6) 1.381(3) . . yes
C(6) C(7) 1.406(4) . . yes
C(7) C(8) 1.380(4) . . yes
C(8) C(9) 1.385(4) . . yes
C(10) C(11) 1.426(3) . . yes
C(10) C(15) 1.425(3) . . yes
C(11) C(12) 1.390(3) . . yes
C(11) C(16) 1.566(3) . . yes
C(12) C(13) 1.395(3) . . yes
C(13) C(14) 1.381(3) . . yes
C(13) C(24) 1.534(3) . . yes
C(14) C(15) 1.394(3) . . yes
C(15) C(20) 1.550(3) . . yes
C(16) C(17) 1.537(4) . . yes
C(16) C(18) 1.539(4) . . yes
C(16) C(19) 1.536(4) . . yes
C(20) C(21) 1.533(3) . . yes
C(20) C(22) 1.541(3) . . yes
C(20) C(23) 1.533(3) . . yes
C(24) C(25) 1.509(4) . . yes
C(24) C(26) 1.533(4) . . yes
C(24) C(27) 1.548(4) . . yes
C(24) C(28) 1.579(9) . . yes
C(24) C(29) 1.511(9) . . yes
C(24) C(30) 1.531(8) . . yes
C(25) C(28) 1.356(9) . . yes
C(25) C(30) 1.466(9) . . yes
C(26) C(28) 1.56(1) . . yes
C(26) C(29) 1.37(1) . . yes
C(27) C(29) 1.499(10) . . yes
C(27) C(30) 1.414(9) . . yes
